data_2001962
loop_
_publ_author_name
'Goud, B. S.'
'Desiraju, G. R.'

_publ_section_title
;
 Structure of (4-bromophenyl)propiolic acid and its unusual
 hydrogen-bonding pattern
;
_journal_issue 2
_journal_name_full 'Acta Crystallographica Section C'
_journal_page_first 292
_journal_page_last 294
_journal_paper_doi 10.1107/S0108270192007807
_journal_volume 49
_journal_year 1993
_chemical_formula_sum 'C9 H5 Br O2'
_chemical_formula_weight 225.04
_space_group_crystal_system monoclinic
_space_group_IT_number 14
_space_group_name_Hall '-P 2ybc'
_space_group_name_H-M_alt 'P 1 21/c 1'
_cell_angle_alpha 90
_cell_angle_beta 91.79(5)
_cell_angle_gamma 90
_cell_formula_units_Z 4
_cell_length_a 3.91(2)
_cell_length_b 6.141(2)
_cell_length_c 34.44(3)
_cell_volume 827(4)
_diffrn_radiation_type Mo
_diffrn_radiation_wavelength 0.71069
_exptl_absorpt_coefficient_mu 4.870
_exptl_crystal_density_diffrn 1.81
_exptl_crystal_F_000 440
_cod_data_source_file gr0206.cif
_cod_data_source_block gr0206_structure_1_of_1
_cod_depositor_comments
;
 Updating space group information and adding the symmetry operation list.

 Antanas Vaitkus,
 2018-06-15
;
_cod_original_cell_volume 827.2(8)
_cod_original_sg_symbol_H-M 'P 21/c'
_cod_original_formula_sum 'C9 H5 Br1 O2'
_cod_database_code 2001962

loop_
_space_group_symop_id
_space_group_symop_operation_xyz
1 x,y,z
2 -x,y+1/2,-z+1/2
3 -x,-y,-z
4 x,-y+1/2,z+1/2

loop_
_atom_site_label
_atom_site_fract_x
_atom_site_fract_y
_atom_site_fract_z
_atom_site_U_iso_or_equiv
Br .40380(10) .35850(10) .21570(10) .0230(10)
C(1) .0173(8) .8445(5) .12060(10) .0190(10)
C(2) .1722(9) .6497(5) .10980(10) .0210(10)
C(3) .2870(8) .5038(6) .13790(10) .0190(10)
C(4) .2430(8) .5579(5) .17680(10) .0180(10)
C(5) .0917(8) .7482(6) .18790(10) .0200(10)
C(6) -.0230(9) .8939(5) .15980(10) .0190(10)
C(7) -.0997(9) .9932(6) .09060(10) .0220(10)
C(8) -.1930(10) 1.1138(5) .06530(10) .0260(10)
C(9) -.2790(10) 1.2401(6) .03100(10) .0300(10)
O(1) -.1768(9) 1.1771(5) -.00180(10) .0410(10)
O(2) -.4536(8) 1.4100(4) .03420(10) .0420(10)
H(9) -.09(2) 1.090(10) .01(3) .004(3)
H(2) .1988 .6170 .0828 ?
H(3) .3939 .3693 .1308 ?
H(5) .0653 .7801 .2150 ?
H(6) -.1292 1.0280 .1672 ?

loop_
_geom_angle_atom_site_label_1
_geom_angle_atom_site_label_2
_geom_angle_atom_site_label_3
_geom_angle
C(2( C(1) C(6) 120.4(3)
C(6) C(1) C(7) 120.7(3)
C(2) C(3) C(4) 118.1(3)
Br C(4) C(5) 119.2(3)
C(4) C(5) C(6) 119.3(3)
C(1) C(7) C(8) 178.6(4)
C(8) C(9) O(1) 119.4(4)
O(1) C(9) O(2) 121.3(4)
C(2) C(1) C(7) 118.8(3)
C(1) C(2) C(3) 120.1(3)
Br C(4) C(3) 118.3(3)
C(3) C(4) C(5) 122.5(3)
C(1) C(6) C(5) 119.5(3)
C(7) C(8) C(9) 171.9(4)
C(8) C(9) O(2) 119.2(3)
C(9) O(1) H(9) 113.0(10)

loop_
_geom_bond_atom_site_label_1
_geom_bond_atom_site_label_2
_geom_bond_distance
Br C(4) 1.907(5)
C(1) C(6) 1.398(5)
C(2) C(3) 1.384(5)
C(4) C(5) 1.370(6)
C(7) C(8) 1.192(5)
C(9) O(1) 1.270(5)
O(1) H(9) 0.67(9)
C(1) C(2) 1.397(6)
C(1) C(7) 1.442(5)
C(3) C(4) 1.398(5)
C(5) C(6) 1.383(5)
C(8) C(9) 1.445(6)
C(9) O(2) 1.253(6)
